data_2021626
loop_
_publ_author_name
'Mi, Xiuna'
'Sheng, Dafei'
'Wang, Suna'
'Lu, Jing'
'Yang, Lu'
'Zhou, Zhen'

_publ_section_title
;
 Killing two birds with one stone: 2D+2D\\rightarrow 3D parallel stacking
 and 3D self-penetrating structures in one reaction and their
 crystal-to-crystal transformation
;
_journal_coeditor_code FN3301
_journal_issue 6
_journal_name_full 'Acta Crystallographica Section C'
_journal_page_first
;
;
_journal_paper_doi 10.1107/S2053229619005850
_journal_volume 75
_journal_year 2019
_chemical_formula_iupac '[Ni2 (C16 H10 O7)2 (C12 H10 N2)3 (H2 O)2], 2C3 H7 N O, 6H2 O'
_chemical_formula_sum 'C74 H80 N8 Ni2 O24'
_chemical_formula_weight 1582.88
_chemical_name_systematic
;Poly[[diaquatris[\m-1,2-bis(pyridin-4-yl)ethylene-\k^2^<i>N</i>:<i>N</i>']bis{\m-5-[(2-carboxyphenoxy)methyl]benzene-1,3-dicarboxylato-\k^2^<i>O</i>^1^:<i>O</i>^5^}nickel(II)] dimethylformamide
disolvate hexahydrate]
;
_space_group_crystal_system monoclinic
_space_group_IT_number 14
_space_group_name_Hall '-P 2ybc'
_space_group_name_H-M_alt 'P 1 21/c 1'
_symmetry_space_group_name_Hall '-P 2ybc'
_symmetry_space_group_name_H-M 'P 1 21/c 1'
_atom_sites_solution_hydrogens mixed
_audit_creation_method SHELXL-2014/7
_cell_angle_alpha 90
_cell_angle_beta 101.816(2)
_cell_angle_gamma 90
_cell_formula_units_Z 2
_cell_length_a 11.5030(9)
_cell_length_b 16.4391(14)
_cell_length_c 20.5549(18)
_cell_measurement_reflns_used 5603
_cell_measurement_temperature 298(2)
_cell_measurement_theta_max 26.538
_cell_measurement_theta_min 2.3735
_cell_volume 3804.5(6)
_computing_cell_refinement
;
SMART (Bruker, 2008)
;
_computing_data_collection
;
SMART (Bruker, 2008)
;
_computing_data_reduction
;
SAINT (Bruker, 2008)
;
_computing_molecular_graphics
;
SHELXTL (Bruker, 2008)
;
_computing_publication_material
;
SHELXTL (Bruker, 2008)
;
_computing_structure_refinement
;
SHELXL2014 (Sheldrick, 2015)
;
_computing_structure_solution
;
SHELXS2014 (Sheldrick, 2014)
;
_diffrn_ambient_temperature 298(2)
_diffrn_measured_fraction_theta_full 0.998
_diffrn_measured_fraction_theta_max 0.998
_diffrn_measurement_device_type 'Bruker SMART CCD area detector'
_diffrn_measurement_method 'phi and omega scans'
_diffrn_radiation_type MoK\a
_diffrn_radiation_wavelength 0.71073
_diffrn_reflns_av_R_equivalents 0.0380
_diffrn_reflns_av_unetI/netI 0.0474
_diffrn_reflns_limit_h_max 11
_diffrn_reflns_limit_h_min -13
_diffrn_reflns_limit_k_max 19
_diffrn_reflns_limit_k_min -18
_diffrn_reflns_limit_l_max 24
_diffrn_reflns_limit_l_min -23
_diffrn_reflns_number 18858
_diffrn_reflns_theta_full 25.020
_diffrn_reflns_theta_max 25.020
_diffrn_reflns_theta_min 2.374
_exptl_absorpt_coefficient_mu 0.577
_exptl_absorpt_correction_T_max 0.81
_exptl_absorpt_correction_T_min 0.76
_exptl_absorpt_correction_type multi-scan
_exptl_absorpt_process_details
;
(SADABS; Bruker, 2008)
;
_exptl_crystal_colour green
_exptl_crystal_density_diffrn 1.382
_exptl_crystal_description lamellar
_exptl_crystal_F_000 1656
_exptl_crystal_size_max 0.450
_exptl_crystal_size_mid 0.400
_exptl_crystal_size_min 0.370
_refine_diff_density_max 1.271
_refine_diff_density_min -0.616
_refine_ls_extinction_method none
_refine_ls_goodness_of_fit_ref 1.040
_refine_ls_hydrogen_treatment constr
_refine_ls_matrix_type full
_refine_ls_number_parameters 491
_refine_ls_number_reflns 6707
_refine_ls_number_restraints 1259
_refine_ls_restrained_S_all 8.179
_refine_ls_R_factor_all 0.0732
_refine_ls_R_factor_gt 0.0455
_refine_ls_shift/su_max 0.002
_refine_ls_shift/su_mean 0.000
_refine_ls_structure_factor_coef Fsqd
_refine_ls_weighting_details 'w=1/[\s^2^(Fo^2^)+(0.0542P)^2^+3.5857P] where P=(Fo^2^+2Fc^2^)/3'
_refine_ls_weighting_scheme calc
_refine_ls_wR_factor_gt 0.1085
_refine_ls_wR_factor_ref 0.1237
_reflns_number_gt 4884
_reflns_number_total 6707
_reflns_threshold_expression 'I > 2\s(I)'
_cod_data_source_file fn3301sup1.cif
_cod_data_source_block 1901755
_cod_database_code 2021626
_shelx_space_group_comment
;
The symmetry employed for this shelxl refinement is uniquely defined
by the following loop, which should always be used as a source of
symmetry information in preference to the above space-group names.
They are only intended as comments.
;
_shelx_estimated_absorpt_t_min 0.781
_shelx_estimated_absorpt_t_max 0.815

loop_
_space_group_symop_operation_xyz
'x, y, z'
'-x, y+1/2, -z+1/2'
'-x, -y, -z'
'x, -y-1/2, z-1/2'

loop_
_atom_site_type_symbol
_atom_site_label
_atom_site_fract_x
_atom_site_fract_y
_atom_site_fract_z
_atom_site_U_iso_or_equiv
_atom_site_adp_type
_atom_site_calc_flag
_atom_site_occupancy
Ni Ni1 0.70945(3) 0.27379(2) 0.27495(2) 0.02095(12) Uani d 1
O O1 0.55099(19) 0.21412(13) 0.27881(10) 0.0311(5) Uani d 1
O O2 0.4249(2) 0.18155(17) 0.18476(11) 0.0485(7) Uani d 1
O O3 0.2549(2) 0.1491(2) 0.49681(12) 0.0614(8) Uani d 1
H H3A 0.2752 0.1619 0.5361 0.092 Uiso calc 1
O O4 0.4279(3) 0.20547(17) 0.49048(12) 0.0548(8) Uani d 1
O O5 0.04955(19) -0.01246(13) 0.25710(12) 0.0377(6) Uani d 1
O O7 0.12839(18) -0.16751(12) 0.21716(10) 0.0284(5) Uani d 1
O O6 0.0466(2) -0.24188(15) 0.28579(14) 0.0484(7) Uani d 1
O O9 1.0802(4) 1.0608(3) 0.1042(2) 0.1123(14) Uani d 1
O O8 0.7450(2) 0.19093(12) 0.20530(10) 0.0306(5) Uani d 1
H H8A 0.7188 0.2094 0.1664 0.046 Uiso d 1
H H8B 0.8197 0.1838 0.2110 0.046 Uiso d 1
O O10 0.5640(2) 0.19666(16) 0.09569(11) 0.0462(6) Uani d 1
H H10C 0.5082 0.1920 0.1170 0.055 Uiso d 1
H H10A 0.5572 0.2419 0.0752 0.055 Uiso d 1
O O11 0.2631(3) 0.2032(2) 0.61371(14) 0.0812(11) Uani d 1
H H11D 0.1952 0.2242 0.6126 0.097 Uiso d 1
H H11A 0.3167 0.2392 0.6239 0.097 Uiso d 1
O O12 0.9516(3) 0.7326(3) 0.39609(17) 0.0922(12) Uani d 1
H H12D 0.9783 0.7422 0.3612 0.111 Uiso d 1
H H12A 0.9477 0.6817 0.4022 0.111 Uiso d 1
N N1 0.6684(2) 0.35426(15) 0.34603(12) 0.0252(6) Uani d 1
N N2 0.6361(2) 0.35375(15) 0.19691(12) 0.0265(6) Uani d 1
N N3 0.7932(2) 0.19225(16) 0.35020(13) 0.0297(6) Uani d 1
N N4 0.9126(5) 0.9872(4) 0.0627(2) 0.0937(15) Uani d 1
C C16 0.0453(3) -0.18417(19) 0.24655(16) 0.0291(7) Uani d 1
C C15 -0.0639(3) -0.13173(19) 0.23218(16) 0.0295(7) Uani d 1
C C14 -0.1741(3) -0.1696(2) 0.21466(18) 0.0400(8) Uani d 1
H H14A -0.1776 -0.2261 0.2140 0.048 Uiso calc 1
C C13 -0.2781(3) -0.1256(2) 0.1983(2) 0.0500(10) Uani d 1
H H13 -0.3509 -0.1520 0.1867 0.060 Uiso calc 1
C C12 -0.2724(3) -0.0423(2) 0.1994(2) 0.0482(10) Uani d 1
H H12 -0.3418 -0.0120 0.1877 0.058 Uiso calc 1
C C11 -0.1645(3) -0.0031(2) 0.21770(19) 0.0393(8) Uani d 1
H H11 -0.1621 0.0534 0.2184 0.047 Uiso calc 1
C C10 -0.0598(3) -0.04705(19) 0.23506(16) 0.0300(7) Uani d 1
C C9 0.0532(3) 0.07412(19) 0.26154(18) 0.0335(8) Uani d 1
H H9A -0.0038 0.0928 0.2871 0.040 Uiso calc 1
H H9B 0.0318 0.0975 0.2174 0.040 Uiso calc 1
C C8 0.1756(3) 0.10167(18) 0.29437(16) 0.0281(7) Uani d 1
C C6 0.2022(3) 0.11466(19) 0.36217(16) 0.0314(7) Uani d 1
H H6 0.1467 0.1010 0.3875 0.038 Uiso calc 1
C C4 0.3104(3) 0.14782(19) 0.39299(16) 0.0315(7) Uani d 1
C C5 0.3379(3) 0.1702(2) 0.46498(17) 0.0404(9) Uani d 1
C C3 0.3929(3) 0.16655(19) 0.35518(15) 0.0295(7) Uani d 1
H H3 0.4663 0.1874 0.3759 0.035 Uiso calc 1
C C2 0.3685(3) 0.15491(18) 0.28712(15) 0.0262(7) Uani d 1
C C7 0.2594(3) 0.12174(18) 0.25701(16) 0.0286(7) Uani d 1
H H7 0.2423 0.1129 0.2113 0.034 Uiso calc 1
C C1 0.4558(3) 0.18543(19) 0.24661(16) 0.0284(7) Uani d 1
C C21 0.7711(3) 0.1127(2) 0.34664(19) 0.0418(9) Uani d 1
H H21 0.7122 0.0932 0.3123 0.050 Uiso calc 1
C C22 0.8331(4) 0.0574(3) 0.3925(2) 0.0626(12) Uani d 1
H H22 0.8173 0.0020 0.3879 0.075 Uiso calc 1
C C18 0.9199(4) 0.0866(3) 0.4459(2) 0.0645(13) Uani d 1
C C19 0.9387(4) 0.1679(3) 0.4493(2) 0.0617(12) Uani d 1
H H19 0.9939 0.1904 0.4841 0.074 Uiso calc 1
C C20 0.8765(3) 0.2152(2) 0.40169(18) 0.0464(9) Uani d 1
H H20 0.8935 0.2705 0.4050 0.056 Uiso calc 1
C C26 0.6684(3) 0.43501(19) 0.33922(15) 0.0306(7) Uani d 1
H H26 0.7029 0.4572 0.3061 0.037 Uiso calc 1
C C25 0.6195(3) 0.4872(2) 0.37911(16) 0.0358(8) Uani d 1
H H25 0.6201 0.5431 0.3719 0.043 Uiso calc 1
C C24 0.5696(3) 0.4561(2) 0.42986(15) 0.0318(7) Uani d 1
C C23 0.5175(3) 0.5112(2) 0.47238(16) 0.0376(8) Uani d 1
H H23 0.5084 0.5655 0.4598 0.045 Uiso calc 1
C C28 0.5726(3) 0.3724(2) 0.43773(16) 0.0337(8) Uani d 1
H H28 0.5411 0.3487 0.4714 0.040 Uiso calc 1
C C27 0.6219(3) 0.32474(19) 0.39611(15) 0.0298(7) Uani d 1
H H27 0.6234 0.2688 0.4028 0.036 Uiso calc 1
C C33 0.6981(3) 0.3743(2) 0.15084(16) 0.0368(8) Uani d 1
H H33 0.7758 0.3557 0.1560 0.044 Uiso calc 1
C C34 0.6530(3) 0.4213(2) 0.09656(17) 0.0420(9) Uani d 1
H H34 0.7002 0.4340 0.0662 0.050 Uiso calc 1
C C30 0.5378(3) 0.4498(2) 0.08663(16) 0.0390(8) Uani d 1
C C29 0.4813(3) 0.4972(2) 0.02776(17) 0.0443(9) Uani d 1
H H29 0.4127 0.5258 0.0305 0.053 Uiso calc 1
C C31 0.4748(3) 0.4300(2) 0.13521(17) 0.0431(9) Uani d 1
H H31 0.3978 0.4492 0.1319 0.052 Uiso calc 1
C C32 0.5261(3) 0.3822(2) 0.18814(16) 0.0362(8) Uani d 1
H H32 0.4812 0.3690 0.2195 0.043 Uiso calc 1
C C36 0.8548(7) 0.9101(5) 0.0487(3) 0.126(2) Uani d 1
H H36A 0.9079 0.8675 0.0680 0.189 Uiso calc 1
H H36B 0.8331 0.9024 0.0015 0.189 Uiso calc 1
H H36C 0.7848 0.9087 0.0673 0.189 Uiso calc 1
C C37 0.8452(7) 1.0606(5) 0.0466(4) 0.136(3) Uani d 1
H H37A 0.8977 1.1066 0.0537 0.204 Uiso calc 1
H H37B 0.7879 1.0653 0.0744 0.204 Uiso calc 1
H H37C 0.8049 1.0590 0.0008 0.204 Uiso calc 1
C C35 1.0257(6) 0.9922(5) 0.0917(3) 0.0974(19) Uani d 1
H H35 1.0679 0.9444 0.1037 0.117 Uiso calc 1
C C17 0.9963(5) 0.0374(2) 0.4992(3) 0.0875(17) Uani d 1
H H17 1.0426 0.0658 0.5343 0.105 Uiso calc 1

loop_
_atom_site_aniso_label
_atom_site_aniso_U_11
_atom_site_aniso_U_22
_atom_site_aniso_U_33
_atom_site_aniso_U_12
_atom_site_aniso_U_13
_atom_site_aniso_U_23
Ni1 0.0219(2) 0.0209(2) 0.0202(2) 0.00201(16) 0.00443(15) 0.00322(15)
O1 0.0242(12) 0.0383(13) 0.0317(12) -0.0079(10) 0.0075(10) 0.0012(10)
O2 0.0452(16) 0.0723(18) 0.0288(13) -0.0189(14) 0.0097(12) -0.0009(12)
O3 0.0547(19) 0.099(2) 0.0357(15) -0.0242(17) 0.0206(14) -0.0117(15)
O4 0.0575(18) 0.0729(19) 0.0341(14) -0.0282(15) 0.0094(13) -0.0100(13)
O5 0.0243(12) 0.0225(12) 0.0630(16) -0.0041(9) 0.0016(11) -0.0082(11)
O7 0.0249(12) 0.0283(12) 0.0329(12) 0.0013(9) 0.0083(10) -0.0022(9)
O6 0.0377(15) 0.0392(15) 0.0747(19) 0.0058(11) 0.0264(14) 0.0213(13)
O9 0.099(3) 0.143(4) 0.092(3) 0.013(3) 0.011(3) -0.013(3)
O8 0.0307(13) 0.0287(12) 0.0329(12) 0.0056(10) 0.0080(10) -0.0005(9)
O10 0.0521(17) 0.0522(16) 0.0347(13) -0.0039(13) 0.0100(12) -0.0032(11)
O11 0.060(2) 0.133(3) 0.0540(18) -0.002(2) 0.0183(16) -0.0284(19)
O12 0.079(3) 0.132(3) 0.072(2) 0.008(2) 0.032(2) -0.001(2)
N1 0.0264(14) 0.0267(14) 0.0236(13) 0.0004(11) 0.0075(11) 0.0001(11)
N2 0.0295(15) 0.0265(14) 0.0231(13) 0.0041(11) 0.0042(11) 0.0043(11)
N3 0.0268(15) 0.0321(15) 0.0303(14) 0.0055(12) 0.0061(12) 0.0091(11)
N4 0.077(3) 0.136(5) 0.064(3) 0.002(3) 0.006(2) 0.003(3)
C16 0.0259(17) 0.0236(17) 0.0372(18) -0.0040(13) 0.0051(15) -0.0060(14)
C15 0.0249(17) 0.0281(17) 0.0364(17) -0.0012(13) 0.0088(14) -0.0039(14)
C14 0.0311(19) 0.0287(18) 0.060(2) -0.0055(15) 0.0093(17) -0.0063(16)
C13 0.025(2) 0.044(2) 0.078(3) -0.0063(17) 0.0054(19) -0.010(2)
C12 0.0239(19) 0.043(2) 0.075(3) 0.0031(16) 0.0018(18) -0.0062(19)
C11 0.0289(18) 0.0260(17) 0.062(2) 0.0005(15) 0.0062(17) -0.0075(16)
C10 0.0240(17) 0.0252(17) 0.0408(18) -0.0022(13) 0.0068(14) -0.0038(14)
C9 0.0279(18) 0.0249(17) 0.0474(19) -0.0026(14) 0.0072(15) -0.0069(14)
C8 0.0256(17) 0.0193(15) 0.0390(18) -0.0025(13) 0.0059(14) -0.0038(13)
C6 0.0316(18) 0.0271(17) 0.0390(18) -0.0060(14) 0.0156(15) -0.0022(14)
C4 0.0302(18) 0.0293(17) 0.0355(17) -0.0047(14) 0.0080(15) -0.0013(14)
C5 0.044(2) 0.044(2) 0.0350(19) -0.0083(18) 0.0110(17) -0.0033(16)
C3 0.0255(17) 0.0284(17) 0.0328(17) -0.0070(14) 0.0021(14) -0.0018(13)
C2 0.0245(16) 0.0218(16) 0.0327(17) -0.0007(13) 0.0067(13) -0.0025(13)
C7 0.0296(18) 0.0234(16) 0.0322(17) -0.0019(13) 0.0053(14) -0.0035(13)
C1 0.0295(18) 0.0264(17) 0.0302(17) -0.0004(14) 0.0081(14) 0.0011(13)
C21 0.038(2) 0.034(2) 0.054(2) 0.0056(16) 0.0110(17) 0.0160(17)
C22 0.059(3) 0.044(2) 0.093(3) 0.015(2) 0.034(3) 0.038(2)
C18 0.042(2) 0.095(3) 0.059(3) 0.030(2) 0.014(2) 0.045(2)
C19 0.051(3) 0.081(3) 0.047(2) 0.016(2) -0.005(2) 0.026(2)
C20 0.041(2) 0.054(2) 0.040(2) 0.0080(18) -0.0019(17) 0.0116(17)
C26 0.0394(19) 0.0268(17) 0.0280(16) 0.0007(14) 0.0125(14) 0.0013(13)
C25 0.050(2) 0.0244(17) 0.0356(18) 0.0033(15) 0.0149(16) 0.0008(14)
C24 0.0356(19) 0.0323(18) 0.0294(17) 0.0034(15) 0.0110(14) -0.0014(14)
C23 0.048(2) 0.0318(18) 0.0365(18) 0.0078(16) 0.0161(16) -0.0016(15)
C28 0.043(2) 0.0336(18) 0.0289(17) 0.0000(15) 0.0170(15) 0.0021(14)
C27 0.0365(19) 0.0252(16) 0.0288(16) -0.0039(14) 0.0092(14) 0.0001(13)
C33 0.0329(19) 0.045(2) 0.0315(18) 0.0044(16) 0.0050(15) 0.0135(15)
C34 0.041(2) 0.053(2) 0.0315(18) 0.0008(17) 0.0057(16) 0.0179(16)
C30 0.048(2) 0.0340(19) 0.0313(18) 0.0037(16) -0.0012(16) 0.0092(15)
C29 0.047(2) 0.043(2) 0.0374(19) 0.0081(18) -0.0030(17) 0.0133(17)
C31 0.037(2) 0.052(2) 0.0389(19) 0.0176(17) 0.0045(16) 0.0130(17)
C32 0.0350(19) 0.044(2) 0.0301(17) 0.0058(16) 0.0072(15) 0.0084(15)
C36 0.134(6) 0.152(7) 0.092(5) -0.029(5) 0.027(4) -0.004(5)
C37 0.111(6) 0.171(7) 0.116(5) 0.049(5) -0.003(4) 0.013(5)
C35 0.080(4) 0.141(6) 0.069(4) 0.001(4) 0.008(3) -0.007(4)
C17 0.082(3) 0.093(4) 0.095(3) 0.029(3) 0.037(3) 0.048(3)

loop_
_atom_type_symbol
_atom_type_description
_atom_type_scat_dispersion_real
_atom_type_scat_dispersion_imag
_atom_type_scat_source
C C 0.0033 0.0016 'International Tables Vol C Tables 4.2.6.8 and 6.1.1.4'
H H 0.0000 0.0000 'International Tables Vol C Tables 4.2.6.8 and 6.1.1.4'
N N 0.0061 0.0033 'International Tables Vol C Tables 4.2.6.8 and 6.1.1.4'
O O 0.0106 0.0060 'International Tables Vol C Tables 4.2.6.8 and 6.1.1.4'
Ni Ni 0.3393 1.1124 'International Tables Vol C Tables 4.2.6.8 and 6.1.1.4'

loop_
_geom_angle_atom_site_label_1
_geom_angle_atom_site_label_2
_geom_angle_atom_site_label_3
_geom_angle_site_symmetry_1
_geom_angle_site_symmetry_3
_geom_angle
O8 Ni1 O7 . 2_655 93.32(9)
O8 Ni1 O1 . . 90.86(9)
O7 Ni1 O1 2_655 . 173.48(8)
O8 Ni1 N1 . . 177.74(9)
O7 Ni1 N1 2_655 . 88.82(9)
O1 Ni1 N1 . . 86.95(9)
O8 Ni1 N2 . . 89.38(9)
O7 Ni1 N2 2_655 . 89.02(9)
O1 Ni1 N2 . . 96.04(9)
N1 Ni1 N2 . . 91.41(10)
O8 Ni1 N3 . . 87.94(9)
O7 Ni1 N3 2_655 . 88.29(9)
O1 Ni1 N3 . . 86.85(9)
N1 Ni1 N3 . . 91.38(10)
N2 Ni1 N3 . . 176.09(10)
C1 O1 Ni1 . . 146.6(2)
C5 O3 H3A . . 109.5
C10 O5 C9 . . 116.6(2)
C16 O7 Ni1 . 2_645 128.2(2)
Ni1 O8 H8A . . 109.4
Ni1 O8 H8B . . 109.3
H8A O8 H8B . . 109.5
H10C O10 H10A . . 109.3
H11D O11 H11A . . 109.8
H12D O12 H12A . . 110.2
C26 N1 C27 . . 116.6(3)
C26 N1 Ni1 . . 123.4(2)
C27 N1 Ni1 . . 119.2(2)
C32 N2 C33 . . 116.5(3)
C32 N2 Ni1 . . 123.0(2)
C33 N2 Ni1 . . 120.4(2)
C20 N3 C21 . . 114.9(3)
C20 N3 Ni1 . . 123.1(2)
C21 N3 Ni1 . . 121.8(2)
C35 N4 C36 . . 121.3(7)
C35 N4 C37 . . 119.2(7)
C36 N4 C37 . . 119.4(6)
O6 C16 O7 . . 124.5(3)
O6 C16 C15 . . 117.7(3)
O7 C16 C15 . . 117.8(3)
C14 C15 C10 . . 118.6(3)
C14 C15 C16 . . 118.3(3)
C10 C15 C16 . . 123.0(3)
C13 C14 C15 . . 121.8(3)
C13 C14 H14A . . 119.1
C15 C14 H14A . . 119.1
C12 C13 C14 . . 118.9(3)
C12 C13 H13 . . 120.6
C14 C13 H13 . . 120.6
C13 C12 C11 . . 120.6(3)
C13 C12 H12 . . 119.7
C11 C12 H12 . . 119.7
C12 C11 C10 . . 120.8(3)
C12 C11 H11 . . 119.6
C10 C11 H11 . . 119.6
O5 C10 C11 . . 124.0(3)
O5 C10 C15 . . 116.7(3)
C11 C10 C15 . . 119.3(3)
O5 C9 C8 . . 110.0(3)
O5 C9 H9A . . 109.7
C8 C9 H9A . . 109.7
O5 C9 H9B . . 109.7
C8 C9 H9B . . 109.7
H9A C9 H9B . . 108.2
C6 C8 C7 . . 119.1(3)
C6 C8 C9 . . 119.6(3)
C7 C8 C9 . . 121.1(3)
C8 C6 C4 . . 120.9(3)
C8 C6 H6 . . 119.5
C4 C6 H6 . . 119.5
C3 C4 C6 . . 119.1(3)
C3 C4 C5 . . 118.2(3)
C6 C4 C5 . . 122.5(3)
O4 C5 O3 . . 123.9(3)
O4 C5 C4 . . 122.5(3)
O3 C5 C4 . . 113.6(3)
C4 C3 C2 . . 121.3(3)
C4 C3 H3 . . 119.4
C2 C3 H3 . . 119.4
C3 C2 C7 . . 118.8(3)
C3 C2 C1 . . 119.4(3)
C7 C2 C1 . . 121.6(3)
C8 C7 C2 . . 120.8(3)
C8 C7 H7 . . 119.6
C2 C7 H7 . . 119.6
O2 C1 O1 . . 126.5(3)
O2 C1 C2 . . 117.3(3)
O1 C1 C2 . . 116.2(3)
N3 C21 C22 . . 122.5(4)
N3 C21 H21 . . 118.8
C22 C21 H21 . . 118.8
C21 C22 C18 . . 119.2(4)
C21 C22 H22 . . 120.4
C18 C22 H22 . . 120.4
C19 C18 C22 . . 117.2(4)
C19 C18 C17 . . 115.7(5)
C22 C18 C17 . . 127.1(5)
C20 C19 C18 . . 118.7(4)
C20 C19 H19 . . 120.6
C18 C19 H19 . . 120.6
N3 C20 C19 . . 127.5(4)
N3 C20 H20 . . 116.3
C19 C20 H20 . . 116.3
N1 C26 C25 . . 123.1(3)
N1 C26 H26 . . 118.5
C25 C26 H26 . . 118.5
C26 C25 C24 . . 119.8(3)
C26 C25 H25 . . 120.1
C24 C25 H25 . . 120.1
C28 C24 C25 . . 116.7(3)
C28 C24 C23 . . 123.2(3)
C25 C24 C23 . . 120.1(3)
C23 C23 C24 3_666 . 124.6(4)
C23 C23 H23 3_666 . 117.7
C24 C23 H23 . . 117.7
C27 C28 C24 . . 120.1(3)
C27 C28 H28 . . 120.0
C24 C28 H28 . . 120.0
N1 C27 C28 . . 123.6(3)
N1 C27 H27 . . 118.2
C28 C27 H27 . . 118.2
N2 C33 C34 . . 123.4(3)
N2 C33 H33 . . 118.3
C34 C33 H33 . . 118.3
C33 C34 C30 . . 120.2(3)
C33 C34 H34 . . 119.9
C30 C34 H34 . . 119.9
C34 C30 C31 . . 116.2(3)
C34 C30 C29 . . 123.3(3)
C31 C30 C29 . . 120.5(3)
C29 C29 C30 3_665 . 125.9(5)
C29 C29 H29 3_665 . 117.1
C30 C29 H29 . . 117.1
C32 C31 C30 . . 120.1(3)
C32 C31 H31 . . 119.9
C30 C31 H31 . . 119.9
N2 C32 C31 . . 123.5(3)
N2 C32 H32 . . 118.2
C31 C32 H32 . . 118.2
N4 C36 H36A . . 109.5
N4 C36 H36B . . 109.5
H36A C36 H36B . . 109.5
N4 C36 H36C . . 109.5
H36A C36 H36C . . 109.5
H36B C36 H36C . . 109.5
N4 C37 H37A . . 109.5
N4 C37 H37B . . 109.5
H37A C37 H37B . . 109.5
N4 C37 H37C . . 109.5
H37A C37 H37C . . 109.5
H37B C37 H37C . . 109.5
O9 C35 N4 . . 122.6(7)
O9 C35 H35 . . 118.7
N4 C35 H35 . . 118.7
C17 C17 C18 3_756 . 126.0(8)
C17 C17 H17 3_756 . 117.0
C18 C17 H17 . . 117.0

loop_
_geom_bond_atom_site_label_1
_geom_bond_atom_site_label_2
_geom_bond_site_symmetry_2
_geom_bond_distance
Ni1 O8 . 2.077(2)
Ni1 O7 2_655 2.077(2)
Ni1 O1 . 2.086(2)
Ni1 N1 . 2.095(2)
Ni1 N2 . 2.112(2)
Ni1 N3 . 2.123(3)
O1 C1 . 1.250(4)
O2 C1 . 1.250(4)
O3 C5 . 1.310(4)
O3 H3A . 0.8200
O4 C5 . 1.208(4)
O5 C10 . 1.370(4)
O5 C9 . 1.426(4)
O7 C16 . 1.261(4)
O7 Ni1 2_645 2.077(2)
O6 C16 . 1.243(4)
O9 C35 . 1.290(7)
O8 H8A . 0.8500
O8 H8B . 0.8500
O10 H10C . 0.8501
O10 H10A . 0.8498
O11 H11D . 0.8501
O11 H11A . 0.8500
O12 H12D . 0.8502
O12 H12A . 0.8499
N1 C26 . 1.335(4)
N1 C27 . 1.344(4)
N2 C32 . 1.326(4)
N2 C33 . 1.340(4)
N3 C20 . 1.329(4)
N3 C21 . 1.332(4)
N4 C35 . 1.318(7)
N4 C36 . 1.433(8)
N4 C37 . 1.436(8)
C16 C15 . 1.502(4)
C15 C14 . 1.392(5)
C15 C10 . 1.394(4)
C14 C13 . 1.380(5)
C14 H14A . 0.9300
C13 C12 . 1.370(5)
C13 H13 . 0.9300
C12 C11 . 1.381(5)
C12 H12 . 0.9300
C11 C10 . 1.388(5)
C11 H11 . 0.9300
C9 C8 . 1.501(4)
C9 H9A . 0.9700
C9 H9B . 0.9700
C8 C6 . 1.381(4)
C8 C7 . 1.389(4)
C6 C4 . 1.387(4)
C6 H6 . 0.9300
C4 C3 . 1.379(4)
C4 C5 . 1.495(5)
C3 C2 . 1.382(4)
C3 H3 . 0.9300
C2 C7 . 1.392(4)
C2 C1 . 1.515(4)
C7 H7 . 0.9300
C21 C22 . 1.395(5)
C21 H21 . 0.9300
C22 C18 . 1.407(7)
C22 H22 . 0.9300
C18 C19 . 1.353(7)
C18 C17 . 1.494(6)
C19 C20 . 1.337(5)
C19 H19 . 0.9300
C20 H20 . 0.9300
C26 C25 . 1.383(4)
C26 H26 . 0.9300
C25 C24 . 1.388(4)
C25 H25 . 0.9300
C24 C28 . 1.384(5)
C24 C23 . 1.469(4)
C23 C23 3_666 1.332(7)
C23 H23 . 0.9300
C28 C27 . 1.366(4)
C28 H28 . 0.9300
C27 H27 . 0.9300
C33 C34 . 1.368(4)
C33 H33 . 0.9300
C34 C30 . 1.381(5)
C34 H34 . 0.9300
C30 C31 . 1.387(5)
C30 C29 . 1.474(4)
C29 C29 3_665 1.303(7)
C29 H29 . 0.9300
C31 C32 . 1.374(5)
C31 H31 . 0.9300
C32 H32 . 0.9300
C36 H36A . 0.9600
C36 H36B . 0.9600
C36 H36C . 0.9600
C37 H37A . 0.9600
C37 H37B . 0.9600
C37 H37C . 0.9600
C35 H35 . 0.9300
C17 C17 3_756 1.231(7)
C17 H17 . 0.9300

_cod_database_fobs_code 2021626
